data_4135259
loop_
_publ_author_name
'Wang, Jian-Cheng'
'Kan, Xuan'
'Shang, Jin-Yan'
'Qiao, Hua'
'Dong, Yu-Bin'

_publ_section_title
;
 Catalytic Asymmetric Synthesis of Chiral Covalent Organic Frameworks from
 Prochiral Monomers for Heterogeneous Asymmetric Catalysis.
;
_journal_name_full 'Journal of the American Chemical Society'
_journal_paper_doi 10.1021/jacs.0c07461
_journal_year 2020
_chemical_absolute_configuration rm
_chemical_formula_sum 'C15 H19 N O4'
_chemical_formula_weight 277.31
_space_group_crystal_system orthorhombic
_space_group_IT_number 19
_space_group_name_Hall 'P 2ac 2ab'
_space_group_name_H-M_alt 'P 21 21 21'
_atom_sites_solution_hydrogens geom
_audit_creation_method SHELXL-2018/3
_cell_angle_alpha 90
_cell_angle_beta 90
_cell_angle_gamma 90
_cell_formula_units_Z 4
_cell_length_a 5.71444(17)
_cell_length_b 8.4542(3)
_cell_length_c 30.1647(9)
_cell_measurement_reflns_used 1837
_cell_measurement_temperature 293(2)
_cell_measurement_theta_max 70.2100
_cell_measurement_theta_min 9.7350
_cell_volume 1457.29(8)
_computing_cell_refinement 'CrysAlisPro 1.171.40.53 (Rigaku OD, 2019)'
_computing_data_collection 'CrysAlisPro 1.171.40.53 (Rigaku OD, 2019)'
_computing_data_reduction 'CrysAlisPro 1.171.40.53 (Rigaku OD, 2019)'
_computing_structure_refinement 'SHELXL-2018/3 (Sheldrick, 2018)'
_computing_structure_solution 'SHELXL-2018/3 (Sheldrick, 2018)'
_diffrn_ambient_temperature 293(2)
_diffrn_measured_fraction_theta_full 0.993
_diffrn_measured_fraction_theta_max 0.992
_diffrn_measurement_device_type 'Xcalibur, Eos, Gemini'
_diffrn_radiation_type CuK\a
_diffrn_radiation_wavelength 1.54184
_diffrn_reflns_av_R_equivalents 0.0147
_diffrn_reflns_av_unetI/netI 0.0229
_diffrn_reflns_Laue_measured_fraction_full 0.993
_diffrn_reflns_Laue_measured_fraction_max 0.992
_diffrn_reflns_limit_h_max 3
_diffrn_reflns_limit_h_min -6
_diffrn_reflns_limit_k_max 10
_diffrn_reflns_limit_k_min -7
_diffrn_reflns_limit_l_max 36
_diffrn_reflns_limit_l_min -30
_diffrn_reflns_number 3031
_diffrn_reflns_point_group_measured_fraction_full 0.830
_diffrn_reflns_point_group_measured_fraction_max 0.829
_diffrn_reflns_theta_full 67.243
_diffrn_reflns_theta_max 67.243
_diffrn_reflns_theta_min 5.434
_diffrn_source 'fine-focus sealed X-ray tube'
_exptl_absorpt_coefficient_mu 0.755
_exptl_absorpt_correction_T_max 1.00000
_exptl_absorpt_correction_T_min 0.92033
_exptl_absorpt_correction_type multi-scan
_exptl_absorpt_process_details sadabs
_exptl_crystal_colour white
_exptl_crystal_density_diffrn 1.264
_exptl_crystal_description block
_exptl_crystal_F_000 592
_exptl_crystal_size_max 0.120
_exptl_crystal_size_mid 0.120
_exptl_crystal_size_min 0.110
_refine_diff_density_max 0.122
_refine_diff_density_min -0.164
_refine_diff_density_rms 0.037
_refine_ls_abs_structure_details
;
 Flack x determined using 547 quotients [(I+)-(I-)]/[(I+)+(I-)]
 (Parsons, Flack and Wagner, Acta Cryst. B69 (2013) 249-259).
;
_refine_ls_abs_structure_Flack 0.2(2)
_refine_ls_extinction_method none
_refine_ls_goodness_of_fit_ref 1.070
_refine_ls_hydrogen_treatment constr
_refine_ls_matrix_type full
_refine_ls_number_parameters 182
_refine_ls_number_reflns 2162
_refine_ls_number_restraints 0
_refine_ls_restrained_S_all 1.070
_refine_ls_R_factor_all 0.0418
_refine_ls_R_factor_gt 0.0381
_refine_ls_shift/su_max 0.000
_refine_ls_shift/su_mean 0.000
_refine_ls_structure_factor_coef Fsqd
_refine_ls_weighting_details 'w=1/[\s^2^(Fo^2^)+(0.0430P)^2^+0.3588P] where P=(Fo^2^+2Fc^2^)/3'
_refine_ls_weighting_scheme calc
_refine_ls_wR_factor_gt 0.0976
_refine_ls_wR_factor_ref 0.0995
_reflns_Friedel_coverage 0.398
_reflns_Friedel_fraction_full 0.587
_reflns_Friedel_fraction_max 0.587
_reflns_number_gt 1991
_reflns_number_total 2162
_reflns_threshold_expression 'I > 2\s(I)'
_cod_data_source_file ja0c07461_si_003.cif
_cod_data_source_block exp_11271
_cod_database_code 4135259
_shelx_shelxl_version_number 2018/3
_shelx_space_group_comment
;
The symmetry employed for this shelxl refinement is uniquely defined
by the following loop, which should always be used as a source of
symmetry information in preference to the above space-group names.
They are only intended as comments.
;
_shelx_estimated_absorpt_t_min 0.915
_shelx_estimated_absorpt_t_max 0.922

loop_
_space_group_symop_operation_xyz
'x, y, z'
'-x+1/2, -y, z+1/2'
'x+1/2, -y+1/2, -z'
'-x, y+1/2, -z+1/2'

loop_
_atom_site_label
_atom_site_type_symbol
_atom_site_fract_x
_atom_site_fract_y
_atom_site_fract_z
_atom_site_U_iso_or_equiv
_atom_site_adp_type
_atom_site_occupancy
_atom_site_site_symmetry_order
_atom_site_calc_flag
_atom_site_refinement_flags_posn
_atom_site_refinement_flags_adp
_atom_site_refinement_flags_occupancy
_atom_site_disorder_assembly
_atom_site_disorder_group
N1 N 0.5791(4) 0.3857(3) 0.33606(7) 0.0480(6) Uani 1 1 d . . . . .
O1 O 0.4194(4) 0.8029(3) 0.26968(7) 0.0643(6) Uani 1 1 d . . . . .
O2 O 0.3080(5) 0.4722(3) 0.53381(6) 0.0736(7) Uani 1 1 d . . . . .
O3 O 0.7799(4) 0.4304(3) 0.33748(8) 0.0703(7) Uani 1 1 d . . . . .
O4 O 0.5181(5) 0.2528(3) 0.34541(9) 0.0812(7) Uani 1 1 d . . . . .
C1 C 0.2404(5) 0.8220(3) 0.29043(8) 0.0465(6) Uani 1 1 d . . . . .
C2 C 0.0420(6) 0.9216(4) 0.27360(10) 0.0614(8) Uani 1 1 d . . . . .
H2A H -0.100918 0.859792 0.273064 0.074 Uiso 1 1 calc R U . . .
H2B H 0.075166 0.956688 0.243632 0.074 Uiso 1 1 calc R U . . .
C3 C 0.0113(6) 1.0638(4) 0.30377(11) 0.0684(9) Uani 1 1 d . . . . .
H3A H 0.145782 1.133010 0.300807 0.082 Uiso 1 1 calc R U . . .
H3B H -0.126491 1.122537 0.294727 0.082 Uiso 1 1 calc R U . . .
C4 C -0.0145(6) 1.0145(4) 0.35189(10) 0.0690(9) Uani 1 1 d . . . . .
H4A H -0.162608 0.960072 0.355688 0.083 Uiso 1 1 calc R U . . .
H4B H -0.016925 1.108214 0.370421 0.083 Uiso 1 1 calc R U . . .
C5 C 0.1828(6) 0.9067(3) 0.36698(9) 0.0556(7) Uani 1 1 d . . . . .
H5A H 0.153330 0.872965 0.397207 0.067 Uiso 1 1 calc R U . . .
H5B H 0.328730 0.965271 0.366693 0.067 Uiso 1 1 calc R U . . .
C6 C 0.2066(4) 0.7602(3) 0.33707(8) 0.0412(6) Uani 1 1 d . . . . .
H6 H 0.057278 0.703177 0.337876 0.049 Uiso 1 1 calc R U . . .
C7 C 0.3986(5) 0.6455(3) 0.35246(8) 0.0394(6) Uani 1 1 d . . . . .
H7 H 0.549921 0.698663 0.349018 0.047 Uiso 1 1 calc R U . . .
C8 C 0.3717(4) 0.5989(3) 0.40090(8) 0.0390(6) Uani 1 1 d . . . . .
C9 C 0.5299(5) 0.6464(3) 0.43284(8) 0.0483(7) Uani 1 1 d . . . . .
H9 H 0.656889 0.708621 0.424606 0.058 Uiso 1 1 calc R U . . .
C10 C 0.5037(6) 0.6035(4) 0.47690(9) 0.0563(8) Uani 1 1 d . . . . .
H10 H 0.611892 0.637821 0.497823 0.068 Uiso 1 1 calc R U . . .
C11 C 0.3185(5) 0.5102(3) 0.48989(8) 0.0504(7) Uani 1 1 d . . . . .
C12 C 0.1586(5) 0.4622(4) 0.45857(9) 0.0590(8) Uani 1 1 d . . . . .
H12 H 0.031464 0.400151 0.466790 0.071 Uiso 1 1 calc R U . . .
C13 C 0.1879(5) 0.5069(4) 0.41466(9) 0.0565(8) Uani 1 1 d . . . . .
H13 H 0.078940 0.473249 0.393806 0.068 Uiso 1 1 calc R U . . .
C14 C 0.1159(8) 0.3764(6) 0.54751(11) 0.0897(13) Uani 1 1 d . . . . .
H14A H -0.028008 0.431598 0.542016 0.135 Uiso 1 1 calc R U . . .
H14B H 0.129406 0.354052 0.578613 0.135 Uiso 1 1 calc R U . . .
H14C H 0.116960 0.279026 0.531145 0.135 Uiso 1 1 calc R U . . .
C15 C 0.3968(5) 0.5006(3) 0.32210(8) 0.0436(6) Uani 1 1 d . . . . .
H15A H 0.244225 0.450519 0.323223 0.052 Uiso 1 1 calc R U . . .
H15B H 0.425706 0.533393 0.291770 0.052 Uiso 1 1 calc R U . . .

loop_
_atom_site_aniso_label
_atom_site_aniso_U_11
_atom_site_aniso_U_22
_atom_site_aniso_U_33
_atom_site_aniso_U_23
_atom_site_aniso_U_13
_atom_site_aniso_U_12
N1 0.0491(13) 0.0494(13) 0.0455(12) -0.0058(11) -0.0046(11) 0.0115(12)
O1 0.0640(13) 0.0733(14) 0.0557(11) 0.0159(11) 0.0139(11) 0.0148(12)
O2 0.0927(17) 0.0852(16) 0.0429(10) 0.0089(11) -0.0069(11) -0.0124(16)
O3 0.0444(11) 0.0800(15) 0.0865(15) -0.0237(13) -0.0132(11) 0.0117(11)
O4 0.0853(17) 0.0526(12) 0.1055(18) 0.0229(13) 0.0012(15) 0.0124(13)
C1 0.0509(15) 0.0455(13) 0.0431(13) -0.0006(12) -0.0014(13) 0.0048(13)
C2 0.0666(19) 0.0685(19) 0.0491(15) 0.0076(15) -0.0060(15) 0.0155(17)
C3 0.081(2) 0.0544(17) 0.0700(19) 0.0100(15) -0.0050(19) 0.0223(18)
C4 0.087(2) 0.0569(17) 0.0631(17) -0.0038(15) 0.0042(18) 0.0285(18)
C5 0.0742(19) 0.0473(14) 0.0453(14) -0.0018(13) -0.0028(15) 0.0119(16)
C6 0.0404(12) 0.0403(12) 0.0427(12) 0.0010(11) -0.0015(11) 0.0028(12)
C7 0.0359(12) 0.0411(13) 0.0411(12) -0.0001(10) -0.0008(11) -0.0002(11)
C8 0.0366(13) 0.0374(12) 0.0431(13) -0.0027(11) -0.0046(11) 0.0037(11)
C9 0.0490(16) 0.0464(14) 0.0497(14) -0.0007(12) -0.0065(12) -0.0057(13)
C10 0.0641(18) 0.0582(16) 0.0465(14) -0.0032(13) -0.0176(14) -0.0062(16)
C11 0.0622(17) 0.0494(15) 0.0395(13) -0.0008(12) -0.0039(12) 0.0056(15)
C12 0.0555(17) 0.0705(19) 0.0509(15) 0.0088(15) -0.0012(13) -0.0119(17)
C13 0.0483(15) 0.076(2) 0.0448(13) -0.0008(15) -0.0115(13) -0.0114(17)
C14 0.110(3) 0.107(3) 0.0519(18) 0.017(2) 0.010(2) -0.017(3)
C15 0.0433(13) 0.0448(14) 0.0428(12) -0.0014(11) -0.0086(11) 0.0085(12)

loop_
_atom_type_symbol
_atom_type_description
_atom_type_scat_dispersion_real
_atom_type_scat_dispersion_imag
_atom_type_scat_source
C C 0.0181 0.0091 'International Tables Vol C Tables 4.2.6.8 and 6.1.1.4'
H H 0.0000 0.0000 'International Tables Vol C Tables 4.2.6.8 and 6.1.1.4'
N N 0.0311 0.0180 'International Tables Vol C Tables 4.2.6.8 and 6.1.1.4'
O O 0.0492 0.0322 'International Tables Vol C Tables 4.2.6.8 and 6.1.1.4'

loop_
_geom_angle_atom_site_label_1
_geom_angle_atom_site_label_2
_geom_angle_atom_site_label_3
_geom_angle
_geom_angle_site_symmetry_1
_geom_angle_site_symmetry_3
_geom_angle_publ_flag
O3 N1 O4 123.8(3) . . ?
O3 N1 C15 118.1(2) . . ?
O4 N1 C15 118.1(3) . . ?
C11 O2 C14 116.7(3) . . ?
O1 C1 C2 122.6(2) . . ?
O1 C1 C6 122.9(2) . . ?
C2 C1 C6 114.3(2) . . ?
C1 C2 C3 109.2(2) . . ?
C4 C3 C2 111.5(3) . . ?
C3 C4 C5 112.3(3) . . ?
C4 C5 C6 111.9(2) . . ?
C1 C6 C7 114.1(2) . . ?
C1 C6 C5 106.2(2) . . ?
C7 C6 C5 113.2(2) . . ?
C8 C7 C15 111.5(2) . . ?
C8 C7 C6 112.5(2) . . ?
C15 C7 C6 108.6(2) . . ?
C13 C8 C9 117.1(2) . . ?
C13 C8 C7 121.0(2) . . ?
C9 C8 C7 121.9(2) . . ?
C8 C9 C10 121.5(3) . . ?
C11 C10 C9 120.4(3) . . ?
O2 C11 C12 124.6(3) . . ?
O2 C11 C10 116.4(3) . . ?
C12 C11 C10 119.0(2) . . ?
C11 C12 C13 119.7(3) . . ?
C8 C13 C12 122.4(3) . . ?
N1 C15 C7 110.5(2) . . ?

loop_
_geom_bond_atom_site_label_1
_geom_bond_atom_site_label_2
_geom_bond_distance
_geom_bond_site_symmetry_2
_geom_bond_publ_flag
N1 O3 1.209(3) . ?
N1 O4 1.210(3) . ?
N1 C15 1.486(3) . ?
O1 C1 1.210(3) . ?
O2 C11 1.365(3) . ?
O2 C14 1.426(5) . ?
C1 C2 1.501(4) . ?
C1 C6 1.513(3) . ?
C2 C3 1.518(4) . ?
C3 C4 1.518(5) . ?
C4 C5 1.519(4) . ?
C5 C6 1.539(4) . ?
C6 C7 1.536(3) . ?
C7 C8 1.521(3) . ?
C7 C15 1.530(3) . ?
C8 C13 1.371(4) . ?
C8 C9 1.381(3) . ?
C9 C10 1.386(4) . ?
C10 C11 1.376(4) . ?
C11 C12 1.375(4) . ?
C12 C13 1.387(4) . ?
